data_7716952
loop_
_publ_author_name
'Mojica, R.'
'Avila, Y.'
'Morgado, P.'
'V&#xe1;zquez, M C'
'Rodr&#xed;guez-Hern&#xe1;ndez, J'
'Crespo, P. M.'
'Reguera, E.'

_publ_section_title
;
 Impact of metal exchange on the electronic structure and optical
 properties of isostructural octa-coordinated
 Mo<sup>IV</sup>/Cd<sup>II</sup> and W<sup>IV</sup>/Cd<sup>II</sup>
 polynuclear cyanide polymers.
;
_journal_issue 36
_journal_name_full 'Dalton transactions (Cambridge, England : 2003)'
_journal_page_first 15350
_journal_page_last 15358
_journal_paper_doi 10.1039/d4dt01694g
_journal_volume 53
_journal_year 2024
_chemical_formula_moiety 'C8 Cd2 N8 O4 W, 2(O)'
_chemical_formula_sum 'C8 Cd2 N8 O6 W'
_chemical_formula_weight 712.82
_chemical_name_systematic ' Cadmium Octacyanotungstate (IV) hydrate'
_space_group_IT_number 9
_space_group_name_Hall 'I -2ya'
_space_group_name_H-M_alt 'I 1 a 1'
_symmetry_cell_setting monoclinic
_symmetry_space_group_name_Hall 'I -2ya'
_symmetry_space_group_name_H-M 'I 1 a 1'
_audit_update_record
;
2024-03-21 deposited with the CCDC.	2024-09-03 downloaded from the CCDC.
;
_cell_angle_alpha 90.0000
_cell_angle_beta 91.81(3)
_cell_angle_gamma 90.0000
_cell_formula_units_Z 4
_cell_length_a 11.8216(6)
_cell_length_b 12.1877(5)
_cell_length_c 13.3530(5)
_cell_measurement_temperature 300
_cell_volume 1922.92(15)
_computing_molecular_graphics 'DIAMOND (Branderbug, 2022)'
_computing_structure_refinement 'FULLPROF (Rodriguez-Carvajal, 2022)'
_diffrn_ambient_temperature 300
_diffrn_detector_type eyelink
_diffrn_measurement_device_type D8-Advance
_diffrn_radiation_type CuKa
_diffrn_source 'X-ray tube'
_diffrn_source_target Cu
_exptl_crystal_density_diffrn 2.462
_exptl_crystal_F_000 1288.0
_pd_meas_2theta_range_inc 0.024529
_pd_meas_2theta_range_max 79.98943
_pd_meas_2theta_range_min 5.14723
_pd_meas_number_of_points 3053
_pd_proc_2theta_range_inc 0.024529
_pd_proc_2theta_range_max 79.9894
_pd_proc_2theta_range_min 5.1472
_pd_proc_ls_prof_R_factor 14.0681
_pd_proc_ls_prof_wR_expected 4.5910
_pd_proc_ls_prof_wR_factor 17.8659
_pd_proc_wavelength 1.540562
_refine_ls_goodness_of_fit_all 1.564
_refine_ls_number_parameters 1
_refine_ls_number_reflns 724
_refine_ls_number_restraints 0
_refine_ls_R_I_factor 18.3872
_refine_ls_shift/su_max 0.002
_cod_data_source_file d4dt01694g2.cif
_cod_data_source_block Cd2(H2O)4[W(CN)8]2H2O
_cod_depositor_comments
;
The following automatic conversions were performed:

data item '_symmetry_cell_setting' value 'Monoclinic' was changed to
'monoclinic' in accordance with the
/home/data/users/saulius/crontab/automatic-downloads/rss-feeds/RSC/lib/dictionaries/cif_core.dic
dictionary named 'cif_core.dic' version 2.4.2 last updated on
2011-04-26.

Automatic conversion script
Id: cif_fix_values 8170 2020-07-09 18:12:32Z antanas 

 Adding full bibliography for 7716952--7716953.cif.
;
_cod_original_cell_volume 1922.9(7)
_cod_original_sg_symbol_H-M 'I a'
_cod_database_code 7716952

loop_
_symmetry_equiv_pos_as_xyz
x,y,z
x+1/2,-y,z
x+1/2,y+1/2,z+1/2
x,-y+1/2,z+1/2

loop_
_atom_site_label
_atom_site_fract_x
_atom_site_fract_y
_atom_site_fract_z
_atom_site_U_iso_or_equiv
_atom_site_occupancy
_atom_site_adp_type
_atom_site_type_symbol
W 0.15510 0.23810 0.55150 0.03800 1.00000 Uiso W
Cd1 0.48780 0.42580 0.30870 0.03800 1.00000 Uiso Cd
Cd2 0.35960 -0.0480 0.30080 0.03800 1.00000 Uiso Cd
O1 0.36280 0.55270 0.28770 0.03800 1.00000 Uiso O
O2 0.61280 0.29900 0.32960 0.03800 1.00000 Uiso O
O3 0.48180 0.05590 0.37670 0.03800 1.00000 Uiso O
O4 0.23740 -0.1518 0.22490 0.03800 1.00000 Uiso O
C1 0.21530 0.11650 0.45040 0.03800 1.00000 Uiso C
N1 0.24860 0.04610 0.40240 0.03800 1.00000 Uiso N
C2 0.30160 0.30680 0.47440 0.03800 1.00000 Uiso C
N2 0.37970 0.34230 0.43700 0.03800 1.00000 Uiso N
C3 0.29720 0.30490 0.14830 0.03800 1.00000 Uiso C
N3 0.37970 0.33160 0.19260 0.03800 1.00000 Uiso N
C4 0.19350 0.39080 0.62870 0.03800 1.00000 Uiso C
N4 0.21420 0.47200 0.66910 0.03800 1.00000 Uiso N
C5 0.02920 0.27160 0.66130 0.03800 1.00000 Uiso C
N5 -0.0378 0.28930 0.71970 0.03800 1.00000 Uiso N
C6 0.58930 0.64610 0.44510 0.03800 1.00000 Uiso C
N6 0.54780 0.57930 0.39320 0.03800 1.00000 Uiso N
C7 0.00100 0.17790 0.47410 0.03800 1.00000 Uiso C
N7 -0.0822 0.15000 0.43610 0.03800 1.00000 Uiso N
C8 0.61940 0.57840 0.12170 0.03800 1.00000 Uiso C
N8 0.60310 0.49580 0.15540 0.03800 1.00000 Uiso N
O7 0.75240 0.33208 1.08226 0.03800 1.00000 Uiso O
O6 1.09443 0.80423 1.09850 0.03800 1.00000 Uiso O

loop_
_atom_type_symbol
_atom_type_scat_Cromer_Mann_a1
_atom_type_scat_Cromer_Mann_b1
_atom_type_scat_Cromer_Mann_a2
_atom_type_scat_Cromer_Mann_b2
_atom_type_scat_Cromer_Mann_a3
_atom_type_scat_Cromer_Mann_b3
_atom_type_scat_Cromer_Mann_a4
_atom_type_scat_Cromer_Mann_b4
_atom_type_scat_Cromer_Mann_c
_atom_type_scat_dispersion_real
_atom_type_scat_dispersion_imag
_atom_type_scat_source
w 29.08180 1.72029 15.43000 9.22590 14.43270 0.32170 5.11982 57.05600 9.88750 -6.04800 5.57700 International_Tables_for_Crystallography_Vol.C(1991)_Tables_6.1.1.4_and_6.1.1.5
cd 19.22140 0.59460 17.64440 6.90890 4.46100 24.70080 1.60290 87.48250 5.06940 -0.07900 4.65300 International_Tables_for_Crystallography_Vol.C(1991)_Tables_6.1.1.4_and_6.1.1.5
o 3.04850 13.27710 2.28680 5.70110 1.54630 0.32390 0.86700 32.90890 0.25080 0.04700 0.03200 International_Tables_for_Crystallography_Vol.C(1991)_Tables_6.1.1.4_and_6.1.1.5
c 2.31000 20.84390 1.02000 10.20750 1.58860 0.56870 0.86500 51.65120 0.21560 0.01700 0.00900 International_Tables_for_Crystallography_Vol.C(1991)_Tables_6.1.1.4_and_6.1.1.5
n 12.21260 0.00570 3.13220 9.89330 2.01250 28.99750 1.16630 0.58260 -11.52900 0.02900 0.01800 International_Tables_for_Crystallography_Vol.C(1991)_Tables_6.1.1.4_and_6.1.1.5

loop_
_geom_angle_atom_site_label_1
_geom_angle_atom_site_label_2
_geom_angle_atom_site_label_3
_geom_angle_site_symmetry_1
_geom_angle_site_symmetry_2
_geom_angle_site_symmetry_3
_geom_angle
_geom_angle_publ_flag
C1 W C2 . . . 71.78(7) y
C1 W C7 . . . 76.05(7) y
C1 W C4 . . . 145.57(4) y
C1 W C5 . . . 143.92(4) y

loop_
_geom_bond_atom_site_label_1
_geom_bond_atom_site_label_2
_geom_bond_site_symmetry_1
_geom_bond_site_symmetry_2
_geom_bond_distance
_geom_bond_publ_flag
W C1 . . 2.14150(1) y
W C2 . . 2.2075(1) y
W C4 . . 2.1686(1) y
W C5 . . 2.1609(1) y
W C7 . . 2.1923(1) y
